data_7123048
loop_
_publ_author_name
'Xie, Jing'
'Li, Hongdao'
'Yang, Meng'
'Sun, Juan'
'Li, Licun'
'Sutter, Jean-Pascal'

_publ_section_title
;
 Improved single-chain-magnet behavior in a biradical-based nitronyl
 nitroxide-Cu-Dy chain
;
_journal_name_full 'Chemical Communications'
_journal_paper_doi 10.1039/C9CC00570F
_journal_year 2019
_chemical_formula_moiety 'C60 H38 Cu2 Dy F42 N5 O18'
_chemical_formula_sum 'C60 H38 Cu2 Dy F42 N5 O18'
_chemical_formula_weight 2204.53
_space_group_crystal_system monoclinic
_space_group_IT_number 14
_space_group_name_Hall '-P 2ybc'
_space_group_name_H-M_alt 'P 1 21/c 1'
_symmetry_space_group_name_Hall '-P 2ybc'
_symmetry_space_group_name_H-M 'P 1 21/c 1'
_atom_sites_solution_hydrogens geom
_audit_creation_date 2018-10-30
_audit_creation_method
;
Olex2 1.2
(compiled 2018.05.29 svn.r3508 for OlexSys, GUI svn.r5506)
;
_audit_update_record
;
2018-11-19 deposited with the CCDC.    2019-02-25 downloaded from the CCDC.
;
_cell_angle_alpha 90
_cell_angle_beta 95.45(3)
_cell_angle_gamma 90
_cell_formula_units_Z 4
_cell_length_a 20.944(4)
_cell_length_b 20.520(4)
_cell_length_c 19.008(4)
_cell_measurement_reflns_used 15943
_cell_measurement_temperature 113
_cell_measurement_theta_max 27.8784
_cell_measurement_theta_min 1.3924
_cell_volume 8132(3)
_computing_molecular_graphics 'Olex2 (Dolomanov et al., 2009)'
_computing_publication_material 'Olex2 (Dolomanov et al., 2009)'
_computing_structure_refinement 'XL (Sheldrick, 2008)'
_diffrn_ambient_temperature 113
_diffrn_measured_fraction_theta_full 0.998
_diffrn_measured_fraction_theta_max 0.998
_diffrn_measurement_device_type 'Bruker P4'
_diffrn_measurement_method '\w scans'
_diffrn_radiation_monochromator graphite
_diffrn_radiation_type MoK\a
_diffrn_radiation_wavelength 0.71073
_diffrn_reflns_av_R_equivalents 0.0749
_diffrn_reflns_av_unetI/netI 0.0578
_diffrn_reflns_Laue_measured_fraction_full 0.998
_diffrn_reflns_Laue_measured_fraction_max 0.998
_diffrn_reflns_limit_h_max 24
_diffrn_reflns_limit_h_min -24
_diffrn_reflns_limit_k_max 23
_diffrn_reflns_limit_k_min -24
_diffrn_reflns_limit_l_max 22
_diffrn_reflns_limit_l_min -22
_diffrn_reflns_number 64162
_diffrn_reflns_point_group_measured_fraction_full 0.998
_diffrn_reflns_point_group_measured_fraction_max 0.998
_diffrn_reflns_theta_full 25.009
_diffrn_reflns_theta_max 25.009
_diffrn_reflns_theta_min 1.816
_exptl_absorpt_coefficient_mu 1.590
_exptl_absorpt_correction_T_max 1.0000
_exptl_absorpt_correction_T_min 0.8434
_exptl_absorpt_correction_type multi-scan
_exptl_crystal_colour green
_exptl_crystal_colour_lustre metallic
_exptl_crystal_colour_modifier greenish
_exptl_crystal_density_diffrn 1.801
_exptl_crystal_description block
_exptl_crystal_F_000 4316
_exptl_crystal_size_max 0.5
_exptl_crystal_size_mid 0.3
_exptl_crystal_size_min 0.3
_refine_diff_density_max 1.899
_refine_diff_density_min -1.578
_refine_diff_density_rms 0.129
_refine_ls_extinction_method none
_refine_ls_goodness_of_fit_ref 1.069
_refine_ls_hydrogen_treatment constr
_refine_ls_matrix_type full
_refine_ls_number_parameters 1164
_refine_ls_number_reflns 14313
_refine_ls_number_restraints 72
_refine_ls_restrained_S_all 1.141
_refine_ls_R_factor_all 0.0997
_refine_ls_R_factor_gt 0.0806
_refine_ls_shift/su_max 0.005
_refine_ls_shift/su_mean 0.002
_refine_ls_structure_factor_coef Fsqd
_refine_ls_weighting_details 'w=1/[\s^2^(Fo^2^)+(0.1115P)^2^+31.1399P] where P=(Fo^2^+2Fc^2^)/3'
_refine_ls_weighting_scheme calc
_refine_ls_wR_factor_gt 0.2053
_refine_ls_wR_factor_ref 0.2218
_reflns_Friedel_coverage 0.000
_reflns_number_gt 11334
_reflns_number_total 14313
_reflns_threshold_expression 'I > 2\s(I)'
_cod_data_source_file c9cc00570f2.cif
_cod_data_source_block Dy-Cu
_cod_depositor_comments
;
The following automatic conversions were performed:

'_exptl_absorpt_correction_type' value 'Multi-scan' changed to
'multi-scan' according to
/home/data/users/saulius/crontab/automatic-downloads/rss-feeds/RSC/lib/dictionaries/cif_core.dic
dictionary named 'cif_core.dic' version 2.4.2 from 2011-04-26.

Automatic conversion script
Id: cif_fix_values 4973 2017-02-22 13:04:09Z antanas 
;
_cod_database_code 7123048
_shelx_shelxl_version_number 2014/7
_shelx_space_group_comment
;
The symmetry employed for this shelxl refinement is uniquely defined
by the following loop, which should always be used as a source of
symmetry information in preference to the above space-group names.
They are only intended as comments.
;
_olex2_refinement_description
;
1. Fixed Uiso
 At 1.2 times of:
  All C(H) groups
 At 1.5 times of:
  All C(H,H,H) groups
2. Restrained distances
 H15A-H16C
 2.35 with sigma of 0.01
 H15C-H17A
 2.35 with sigma of 0.01
3. Rigid bond restraints
 C36, C37
 with sigma for 1-2 distances of 0.02 and sigma for 1-3 distances of 0.01
 F14, C36
 with sigma for 1-2 distances of 0.02 and sigma for 1-3 distances of 0.01
 F13, C36
 with sigma for 1-2 distances of 0.02 and sigma for 1-3 distances of 0.01
 F15, C36
 with sigma for 1-2 distances of 0.02 and sigma for 1-3 distances of 0.01
4. Uiso/Uaniso restraints and constraints
C21 \\sim N4 \\sim C20 \\sim C22 \\sim C23: within 2A with sigma of 0.01 and
sigma for terminal atoms of 0.02
Uanis(C22) \\sim Ueq, Uanis(C16) \\sim Ueq: with sigma of 0.01 and sigma for
terminal atoms of 0.01
Uanis(C22) \\sim Ueq, Uanis(C23) \\sim Ueq: with sigma of 0.01 and sigma for
terminal atoms of 0.01
Uanis(C36) \\sim Ueq: with sigma of 0.01 and sigma for terminal atoms of 0.01
Uanis(C15) \\sim Ueq: with sigma of 0.01 and sigma for terminal atoms of 0.01
Uanis(F7) \\sim Ueq: with sigma of 0.01 and sigma for terminal atoms of 0.01
Uanis(F14) \\sim Ueq: with sigma of 0.01 and sigma for terminal atoms of 0.01
5.a Aromatic/amide H refined with riding coordinates:
 C11(H11), C9(H9), C4(H4), C1(H1), C53(H53), C43(H43), C7(H7), C5(H5), C2(H2),
 C33(H33), C58(H58), C38(H38), C48(H48), C28(H28)
5.b Idealised Me refined as rotating group:
 C18(H18A,H18B,H18C), C17(H17A,H17B,H17C), C16(H16A,H16B,H16C), C24(H24A,H24B,
 H24C), C22(H22A,H22B,H22C), C15(H15A,H15B,H15C), C23(H23A,H23B,H23C), C25(H25A,
 H25B,H25C)
;
_olex2_submission_special_instructions 'No special instructions were received'

loop_
_space_group_symop_operation_xyz
'x, y, z'
'-x, y+1/2, -z+1/2'
'-x, -y, -z'
'x, -y-1/2, z-1/2'

loop_
_atom_site_label
_atom_site_type_symbol
_atom_site_fract_x
_atom_site_fract_y
_atom_site_fract_z
_atom_site_U_iso_or_equiv
_atom_site_adp_type
_atom_site_occupancy
_atom_site_site_symmetry_order
_atom_site_calc_flag
_atom_site_refinement_flags_posn
_atom_site_refinement_flags_adp
_atom_site_refinement_flags_occupancy
Dy1 Dy 0.74873(2) 0.17314(2) 0.04551(2) 0.04462(15) Uani 1 1 d . . .
Cu2 Cu 1.0000 0.5000 0.0000 0.0461(3) Uani 1 2 d S T P
Cu3 Cu 0.5000 0.5000 0.0000 0.0509(4) Uani 1 2 d S T P
Cu1 Cu 0.74396(5) 0.67785(5) 0.27025(6) 0.0537(3) Uani 1 1 d . . .
F17 F 0.7858(2) 0.5144(3) -0.0844(3) 0.0727(16) Uani 1 1 d . . .
F35 F 0.5454(3) 0.0508(3) 0.0200(5) 0.113(3) Uani 1 1 d . . .
F16 F 0.8214(3) 0.6111(3) -0.0960(5) 0.106(3) Uani 1 1 d . . .
F31 F 0.7109(5) 0.1667(3) 0.3011(3) 0.108(3) Uani 1 1 d . . .
F32 F 0.7818(4) 0.0944(4) 0.2954(4) 0.110(3) Uani 1 1 d . . .
F36 F 0.6149(3) -0.0230(3) 0.0180(4) 0.099(2) Uani 1 1 d . . .
F27 F 0.6018(3) 0.3546(3) 0.1133(4) 0.090(2) Uani 1 1 d . . .
F25 F 0.5854(4) 0.2723(3) 0.1778(3) 0.098(2) Uani 1 1 d . . .
F23 F 0.6765(3) 0.6415(4) -0.1024(3) 0.099(2) Uani 1 1 d . . .
F18 F 0.8050(3) 0.5494(3) -0.1858(3) 0.0847(19) Uani 1 1 d . . .
F2 F 0.7977(4) 0.7807(4) 0.4887(4) 0.108(2) Uani 1 1 d . . .
F1 F 0.8345(6) 0.6861(5) 0.5025(6) 0.158(5) Uani 1 1 d . . .
F26 F 0.6362(4) 0.3565(4) 0.2219(4) 0.130(3) Uani 1 1 d . . .
F41 F 0.7640(7) -0.0328(4) -0.1515(4) 0.186(6) Uani 1 1 d . . .
F22 F 0.6384(4) 0.6768(4) -0.0140(7) 0.170(5) Uani 1 1 d . . .
F24 F 0.6977(3) 0.5940(4) -0.0056(4) 0.115(3) Uani 1 1 d . . .
F10 F 0.9390(3) 0.7539(4) 0.2404(7) 0.149(4) Uani 1 1 d . . .
F30 F 0.9001(5) 0.2435(5) 0.2394(5) 0.152(4) Uani 1 1 d . . .
F11 F 0.9118(4) 0.8522(4) 0.2463(7) 0.156(4) Uani 1 1 d . . .
F34 F 0.5629(3) -0.0159(3) 0.1067(4) 0.099(2) Uani 1 1 d . . .
F33 F 0.6862(4) 0.0653(4) 0.3097(3) 0.108(2) Uani 1 1 d . . .
F38 F 0.9357(5) 0.0181(5) 0.0988(6) 0.155(4) Uani 1 1 d . . .
F28 F 0.8553(6) 0.3305(6) 0.2728(7) 0.202(7) Uani 1 1 d . . .
F9 F 0.6293(5) 0.8408(5) 0.1307(7) 0.180(6) Uani 1 1 d . . .
F8 F 0.6987(5) 0.9087(4) 0.1431(6) 0.147(4) Uani 1 1 d . . .
F3 F 0.7473(6) 0.7148(9) 0.5454(5) 0.224(8) Uani 1 1 d . . .
F4 F 0.5599(4) 0.6394(5) 0.4325(4) 0.116(3) Uani 1 1 d . . .
F6 F 0.5722(4) 0.5669(5) 0.3619(5) 0.144(4) Uani 1 1 d . . .
F37 F 0.8567(6) -0.0157(4) 0.1556(6) 0.159(5) Uani 1 1 d . . .
F39 F 0.8837(8) -0.0666(4) 0.0666(6) 0.245(9) Uani 1 1 d . . .
F7 F 0.6472(5) 0.8923(5) 0.2247(5) 0.168(4) Uani 1 1 d . U .
F42 F 0.7760(8) 0.0575(6) -0.1897(4) 0.211(7) Uani 1 1 d . . .
F40 F 0.6941(6) 0.0314(8) -0.1607(7) 0.219(8) Uani 1 1 d . . .
F12 F 0.9095(4) 0.8074(6) 0.1546(5) 0.158(4) Uani 1 1 d . . .
F29 F 0.9055(5) 0.3299(5) 0.1818(7) 0.157(5) Uani 1 1 d . . .
O2 O 0.8318(2) 0.2137(3) -0.0185(3) 0.0483(13) Uani 1 1 d . . .
O3 O 0.6824(2) 0.2210(3) -0.0497(3) 0.0417(12) Uani 1 1 d . . .
O9 O 0.9157(3) 0.5279(3) -0.0384(3) 0.0526(14) Uani 1 1 d . . .
O11 O 0.5270(2) 0.4877(3) 0.0995(3) 0.0548(16) Uani 1 1 d . . .
O12 O 0.5739(3) 0.5551(3) -0.0031(3) 0.0548(15) Uani 1 1 d . . .
O13 O 0.6829(3) 0.2519(3) 0.0916(3) 0.0544(15) Uani 1 1 d . . .
O18 O 0.7517(2) 0.1085(3) -0.0577(3) 0.0444(12) Uani 1 1 d . . .
O10 O 1.0241(3) 0.4747(3) -0.0921(4) 0.0633(17) Uani 1 1 d . . .
O15 O 0.6653(3) 0.1006(3) 0.0471(3) 0.0564(15) Uani 1 1 d . . .
O7 O 0.6911(3) 0.7582(3) 0.2240(4) 0.0659(17) Uani 1 1 d . . .
O6 O 0.6640(3) 0.6474(3) 0.3018(3) 0.0619(16) Uani 1 1 d . . .
O8 O 0.8227(3) 0.7169(3) 0.2437(4) 0.0596(16) Uani 1 1 d . . .
O14 O 0.8161(3) 0.2409(3) 0.1211(3) 0.0648(17) Uani 1 1 d . . .
O4 O 0.5733(3) 0.4166(3) -0.0572(3) 0.0597(16) Uani 1 1 d . . .
O5 O 0.7756(3) 0.7033(3) 0.3687(4) 0.0666(17) Uani 1 1 d . . .
O16 O 0.7394(3) 0.1436(3) 0.1649(3) 0.0628(17) Uani 1 1 d . . .
O17 O 0.8192(3) 0.0886(3) 0.0732(3) 0.0630(17) Uani 1 1 d . . .
O1 O 0.9518(3) 0.3999(3) 0.0310(4) 0.072(2) Uani 1 1 d . . .
N4 N 0.6376(3) 0.2643(3) -0.0591(3) 0.0430(15) Uani 1 1 d . U .
N1 N 0.7458(3) 0.6063(3) 0.1961(4) 0.0473(16) Uani 1 1 d . . .
N3 N 0.8798(3) 0.2539(3) -0.0067(4) 0.0506(17) Uani 1 1 d . . .
N5 N 0.5857(3) 0.3565(4) -0.0636(4) 0.0491(16) Uani 1 1 d . . .
N2 N 0.9371(3) 0.3422(3) 0.0135(5) 0.064(2) Uani 1 1 d . . .
C11 C 0.7005(3) 0.4171(4) 0.0234(4) 0.0412(17) Uani 1 1 d . . .
H11 H 0.6616 0.4377 0.0282 0.049 Uiso 1 1 calc R . .
F20 F 0.5748(3) 0.4880(3) 0.2306(3) 0.0801(18) Uani 1 1 d . . .
C3 C 0.7533(3) 0.4997(4) 0.1051(4) 0.0411(17) Uani 1 1 d . . .
C10 C 0.7025(3) 0.3609(4) -0.0187(4) 0.0383(16) Uani 1 1 d . . .
C9 C 0.7616(3) 0.3322(4) -0.0286(4) 0.0396(17) Uani 1 1 d . . .
H9 H 0.7639 0.2976 -0.0599 0.047 Uiso 1 1 calc R . .
C34 C 0.8288(4) 0.7761(4) 0.2264(4) 0.0464(19) Uani 1 1 d . . .
C19 C 0.6442(3) 0.3286(4) -0.0479(4) 0.0393(17) Uani 1 1 d . . .
C4 C 0.6993(4) 0.5122(4) 0.1403(4) 0.0464(19) Uani 1 1 d . . .
H4 H 0.6641 0.4845 0.1335 0.056 Uiso 1 1 calc R . .
C39 C 0.8949(4) 0.5260(4) -0.1027(6) 0.057(2) Uani 1 1 d . . .
C52 C 0.6409(4) 0.0654(4) 0.0922(5) 0.052(2) Uani 1 1 d . . .
C8 C 0.8170(3) 0.3562(4) 0.0090(4) 0.0427(18) Uani 1 1 d . . .
C1 C 0.7979(4) 0.5960(4) 0.1612(6) 0.058(2) Uani 1 1 d . . .
H1 H 0.8319 0.6251 0.1681 0.070 Uiso 1 1 calc R . .
C53 C 0.6568(4) 0.0655(4) 0.1640(5) 0.056(2) Uani 1 1 d . . .
H53 H 0.6348 0.0382 0.1924 0.067 Uiso 1 1 calc R . .
C6 C 0.7570(3) 0.4418(4) 0.0579(4) 0.0407(17) Uani 1 1 d . . .
C43 C 0.4353(4) 0.4252(5) 0.1263(5) 0.057(2) Uani 1 1 d . . .
H43 H 0.4157 0.4051 0.1625 0.068 Uiso 1 1 calc R . .
C54 C 0.7053(5) 0.1059(4) 0.1953(4) 0.052(2) Uani 1 1 d . . .
C7 C 0.8154(4) 0.4110(4) 0.0517(4) 0.0445(18) Uani 1 1 d . . .
H7 H 0.8529 0.4270 0.0757 0.053 Uiso 1 1 calc R . .
C5 C 0.6970(4) 0.5646(4) 0.1848(4) 0.0477(19) Uani 1 1 d . . .
H5 H 0.6603 0.5713 0.2078 0.057 Uiso 1 1 calc R . .
C44 C 0.4926(4) 0.4606(4) 0.1425(5) 0.055(2) Uani 1 1 d . . .
C42 C 0.5919(4) 0.5798(4) -0.0585(5) 0.050(2) Uani 1 1 d . . .
C2 C 0.8030(4) 0.5447(4) 0.1160(5) 0.055(2) Uani 1 1 d . . .
H2 H 0.8397 0.5399 0.0925 0.067 Uiso 1 1 calc R . .
C21 C 0.5700(4) 0.2456(5) -0.0838(5) 0.062(2) Uani 1 1 d . U .
F19 F 0.4790(3) 0.5142(5) 0.2478(4) 0.118(3) Uani 1 1 d . . .
C12 C 0.8767(4) 0.3181(4) 0.0049(5) 0.051(2) Uani 1 1 d . . .
C27 C 0.7445(6) 0.6973(5) 0.4207(6) 0.075(3) Uani 1 1 d . . .
F21 F 0.5087(3) 0.4161(4) 0.2576(4) 0.124(3) Uani 1 1 d . . .
C59 C 0.7725(5) 0.0534(4) -0.0688(5) 0.054(2) Uani 1 1 d . . .
C37 C 0.9878(6) 0.4799(7) -0.1484(6) 0.092(4) Uani 1 1 d . U .
C40 C 0.8266(4) 0.5515(5) -0.1177(6) 0.059(2) Uani 1 1 d . . .
C55 C 0.7205(6) 0.1075(6) 0.2768(5) 0.074(3) Uani 1 1 d . . .
C14 C 0.9479(4) 0.2293(5) -0.0054(8) 0.082(4) Uani 1 1 d . . .
C33 C 0.7828(4) 0.8216(4) 0.2096(5) 0.056(2) Uani 1 1 d . . .
H33 H 0.7957 0.8636 0.1995 0.067 Uiso 1 1 calc R . .
C45 C 0.5153(5) 0.4691(6) 0.2197(5) 0.073(3) Uani 1 1 d . . .
C58 C 0.8088(7) 0.0131(5) -0.0216(6) 0.092(4) Uani 1 1 d . . .
H58 H 0.8186 -0.0291 -0.0348 0.110 Uiso 1 1 calc R . .
C51 C 0.5901(5) 0.0198(5) 0.0604(6) 0.066(3) Uani 1 1 d . . .
C46 C 0.6295(7) 0.3176(5) 0.1664(6) 0.086(4) Uani 1 1 d . . .
C47 C 0.6901(5) 0.2876(4) 0.1467(5) 0.061(3) Uani 1 1 d . . .
C29 C 0.6471(5) 0.6523(5) 0.3630(5) 0.059(2) Uani 1 1 d . . .
C56 C 0.8770(10) -0.0092(6) 0.0923(10) 0.119(6) Uani 1 1 d . . .
C60 C 0.7531(6) 0.0265(5) -0.1422(6) 0.072(3) Uani 1 1 d . . .
C49 C 0.8056(6) 0.2759(5) 0.1709(6) 0.078(3) Uani 1 1 d . . .
C41 C 0.6527(4) 0.6231(5) -0.0442(6) 0.063(3) Uani 1 1 d . . .
C35 C 0.8976(5) 0.7956(5) 0.2233(6) 0.068(3) Uani 1 1 d . . .
C38 C 0.9258(5) 0.5038(7) -0.1581(6) 0.089(4) Uani 1 1 d . . .
H38 H 0.9047 0.5048 -0.2034 0.107 Uiso 1 1 calc R . .
C31 C 0.6715(5) 0.8617(6) 0.1770(7) 0.079(3) Uani 1 1 d . . .
C32 C 0.7175(5) 0.8087(5) 0.2068(5) 0.058(2) Uani 1 1 d . . .
C57 C 0.8302(6) 0.0360(5) 0.0449(6) 0.075(3) Uani 1 1 d . . .
C18 C 0.9551(6) 0.1849(8) -0.0653(12) 0.160(9) Uani 1 1 d . . .
H18A H 0.9208 0.1537 -0.0688 0.240 Uiso 1 1 calc GR . .
H18B H 0.9955 0.1625 -0.0578 0.240 Uiso 1 1 calc GR . .
H18C H 0.9538 0.2096 -0.1083 0.240 Uiso 1 1 calc GR . .
C17 C 0.9582(6) 0.1903(8) 0.0659(11) 0.140(8) Uani 1 1 d . . .
H17A H 0.9461 0.2170 0.1039 0.210 Uiso 1 1 calc DGR . .
H17B H 1.0026 0.1785 0.0748 0.210 Uiso 1 1 calc GR . .
H17C H 0.9323 0.1516 0.0625 0.210 Uiso 1 1 calc GR . .
C48 C 0.7472(7) 0.2998(5) 0.1885(5) 0.075(3) Uani 1 1 d . . .
H48 H 0.7462 0.3246 0.2293 0.090 Uiso 1 1 calc R . .
C26 C 0.7807(7) 0.7191(8) 0.4918(7) 0.102(5) Uani 1 1 d . . .
C28 C 0.6822(6) 0.6746(5) 0.4227(5) 0.069(3) Uani 1 1 d . . .
H28 H 0.6639 0.6746 0.4654 0.083 Uiso 1 1 calc R . .
C13 C 0.9867(4) 0.2911(5) 0.0036(9) 0.096(5) Uani 1 1 d . . .
C50 C 0.8676(9) 0.2953(8) 0.2192(9) 0.116(6) Uani 1 1 d . . .
C16 C 1.0213(10) 0.3110(9) -0.0500(11) 0.158(7) Uani 1 1 d . U .
H16A H 0.9956 0.3065 -0.0943 0.237 Uiso 1 1 calc GR . .
H16B H 1.0591 0.2846 -0.0504 0.237 Uiso 1 1 calc GR . .
H16C H 1.0334 0.3558 -0.0429 0.237 Uiso 1 1 calc DGR . .
C30 C 0.5786(6) 0.6318(7) 0.3696(7) 0.088(4) Uani 1 1 d . . .
F5 F 0.5398(4) 0.6561(9) 0.3240(6) 0.235(9) Uani 1 1 d . . .
C24 C 0.4752(5) 0.3263(7) -0.1034(10) 0.116(6) Uani 1 1 d . . .
H24A H 0.4567 0.3221 -0.0594 0.174 Uiso 1 1 calc GR . .
H24B H 0.4521 0.2994 -0.1385 0.174 Uiso 1 1 calc GR . .
H24C H 0.4728 0.3710 -0.1185 0.174 Uiso 1 1 calc GR . .
C20 C 0.5374(5) 0.3074(6) -0.0950(8) 0.094(3) Uani 1 1 d . U .
C22 C 0.5420(7) 0.2240(8) -0.0125(9) 0.121(5) Uani 1 1 d . U .
H22A H 0.5767 0.2146 0.0227 0.182 Uiso 1 1 calc GR . .
H22B H 0.5159 0.1858 -0.0210 0.182 Uiso 1 1 calc GR . .
H22C H 0.5163 0.2587 0.0039 0.182 Uiso 1 1 calc GR . .
C15 C 1.0400(8) 0.2954(9) 0.0642(11) 0.147(6) Uani 1 1 d . U .
H15A H 1.0447 0.3399 0.0798 0.220 Uiso 1 1 calc DGR . .
H15B H 1.0796 0.2806 0.0482 0.220 Uiso 1 1 calc GR . .
H15C H 1.0293 0.2686 0.1028 0.220 Uiso 1 1 calc DGR . .
C23 C 0.5652(8) 0.1950(8) -0.1351(9) 0.129(5) Uani 1 1 d . U .
H23A H 0.5815 0.2101 -0.1777 0.193 Uiso 1 1 calc GR . .
H23B H 0.5211 0.1826 -0.1451 0.193 Uiso 1 1 calc GR . .
H23C H 0.5897 0.1580 -0.1172 0.193 Uiso 1 1 calc GR . .
F13 F 1.0717(8) 0.5037(8) -0.2195(8) 0.235(8) Uani 1 1 d . U .
F15 F 1.0483(4) 0.4012(7) -0.2039(5) 0.171(5) Uani 1 1 d . U .
C36 C 1.0250(12) 0.4575(13) -0.2129(12) 0.156(6) Uani 1 1 d . U .
F14 F 0.9821(7) 0.4526(9) -0.2671(6) 0.233(5) Uani 1 1 d . U .
C25 C 0.5495(7) 0.3237(7) -0.1867(7) 0.117(4) Uani 1 1 d . . .
H25A H 0.5373 0.3678 -0.1981 0.175 Uiso 1 1 calc GR . .
H25B H 0.5237 0.2944 -0.2167 0.175 Uiso 1 1 calc GR . .
H25C H 0.5939 0.3175 -0.1936 0.175 Uiso 1 1 calc GR . .

loop_
_atom_site_aniso_label
_atom_site_aniso_U_11
_atom_site_aniso_U_22
_atom_site_aniso_U_33
_atom_site_aniso_U_23
_atom_site_aniso_U_13
_atom_site_aniso_U_12
Dy1 0.0550(3) 0.0418(2) 0.0363(2) 0.00351(15) 0.00026(17) -0.01367(17)
Cu2 0.0315(7) 0.0430(8) 0.0633(9) -0.0092(6) 0.0023(6) 0.0001(5)
Cu3 0.0318(7) 0.0655(9) 0.0572(9) 0.0320(7) 0.0125(6) 0.0062(6)
Cu1 0.0459(6) 0.0482(6) 0.0678(7) 0.0030(5) 0.0097(5) 0.0001(4)
F17 0.045(3) 0.095(4) 0.077(4) 0.021(3) -0.002(3) -0.007(3)
F35 0.069(4) 0.070(4) 0.192(8) 0.037(5) -0.033(5) -0.030(3)
F16 0.048(3) 0.064(4) 0.204(9) -0.012(4) -0.003(4) 0.014(3)
F31 0.177(8) 0.091(5) 0.057(4) -0.012(3) 0.023(4) 0.012(5)
F32 0.108(6) 0.152(7) 0.068(4) 0.041(4) 0.004(4) 0.020(5)
F36 0.099(5) 0.082(4) 0.117(6) -0.042(4) 0.015(4) -0.032(4)
F27 0.100(5) 0.073(4) 0.106(5) -0.003(4) 0.061(4) -0.001(4)
F25 0.140(6) 0.083(4) 0.082(4) -0.015(3) 0.067(4) -0.041(4)
F23 0.068(4) 0.145(6) 0.083(4) 0.054(4) 0.010(3) -0.044(4)
F18 0.059(3) 0.112(5) 0.082(4) 0.042(4) -0.001(3) 0.014(3)
F2 0.112(6) 0.112(6) 0.096(5) -0.013(4) -0.018(4) -0.012(5)
F1 0.182(10) 0.120(7) 0.151(9) 0.026(6) -0.099(8) 0.012(6)
F26 0.183(8) 0.113(6) 0.108(6) -0.066(5) 0.087(6) -0.056(6)
F41 0.385(17) 0.064(5) 0.087(6) -0.035(4) -0.086(8) 0.034(7)
F22 0.119(7) 0.114(7) 0.295(15) -0.079(8) 0.117(9) -0.056(5)
F24 0.071(4) 0.136(6) 0.131(6) 0.078(5) -0.023(4) -0.036(4)
F10 0.059(4) 0.087(5) 0.299(14) 0.064(7) 0.010(6) -0.016(4)
F30 0.186(9) 0.115(7) 0.132(8) -0.009(6) -0.101(7) 0.013(6)
F11 0.096(6) 0.087(5) 0.289(14) -0.059(7) 0.038(7) -0.036(5)
F34 0.088(4) 0.078(4) 0.137(6) 0.020(4) 0.035(4) -0.040(4)
F33 0.119(6) 0.144(7) 0.064(4) 0.045(4) 0.025(4) -0.009(5)
F38 0.143(8) 0.134(8) 0.172(10) 0.010(7) -0.072(8) 0.046(7)
F28 0.225(12) 0.189(11) 0.167(10) -0.119(9) -0.111(10) 0.045(9)
F9 0.136(8) 0.104(7) 0.275(15) 0.049(8) -0.114(9) 0.018(6)
F8 0.138(7) 0.115(7) 0.189(10) 0.081(7) 0.022(7) 0.055(6)
F3 0.200(12) 0.41(2) 0.060(5) 0.044(8) -0.023(6) -0.171(13)
F4 0.093(5) 0.167(8) 0.095(5) -0.024(5) 0.046(4) -0.032(5)
F6 0.113(6) 0.168(9) 0.160(9) -0.070(7) 0.059(6) -0.069(6)
F37 0.249(13) 0.100(6) 0.114(7) 0.047(6) -0.063(8) -0.003(7)
F39 0.43(2) 0.071(6) 0.188(10) -0.039(6) -0.185(12) 0.102(9)
F7 0.200(7) 0.173(7) 0.137(6) 0.018(5) 0.045(6) 0.139(6)
F42 0.40(2) 0.178(10) 0.054(5) -0.016(6) 0.030(8) -0.134(12)
F40 0.148(9) 0.341(19) 0.153(10) -0.153(12) -0.065(8) 0.032(11)
F12 0.092(6) 0.266(13) 0.123(8) 0.031(8) 0.042(6) -0.018(7)
F29 0.129(8) 0.119(7) 0.206(12) -0.002(7) -0.081(8) -0.046(6)
O2 0.034(3) 0.041(3) 0.069(4) 0.001(3) 0.004(3) -0.011(2)
O3 0.039(3) 0.051(3) 0.035(3) 0.001(2) 0.004(2) 0.003(2)
O9 0.038(3) 0.047(3) 0.071(4) -0.006(3) 0.001(3) 0.000(2)
O11 0.031(3) 0.075(4) 0.060(4) 0.040(3) 0.016(3) 0.007(3)
O12 0.044(3) 0.059(4) 0.065(4) 0.024(3) 0.021(3) 0.006(3)
O13 0.073(4) 0.057(4) 0.035(3) 0.002(3) 0.010(3) -0.007(3)
O18 0.051(3) 0.041(3) 0.041(3) -0.001(2) 0.003(2) 0.000(2)
O10 0.047(3) 0.078(4) 0.064(4) -0.006(3) 0.002(3) 0.016(3)
O15 0.066(4) 0.055(4) 0.049(3) 0.000(3) 0.013(3) -0.027(3)
O7 0.059(4) 0.066(4) 0.074(4) 0.012(3) 0.015(3) 0.019(3)
O6 0.051(4) 0.078(4) 0.058(4) -0.009(3) 0.014(3) -0.007(3)
O8 0.047(3) 0.047(4) 0.085(5) 0.003(3) 0.011(3) 0.007(3)
O14 0.086(5) 0.052(4) 0.052(4) 0.001(3) -0.018(3) -0.022(3)
O4 0.040(3) 0.065(4) 0.073(4) -0.003(3) -0.001(3) 0.015(3)
O5 0.069(4) 0.066(4) 0.063(4) 0.017(3) -0.002(3) -0.016(3)
O16 0.101(5) 0.052(4) 0.035(3) 0.004(3) 0.006(3) -0.019(3)
O17 0.083(4) 0.044(3) 0.057(4) 0.003(3) -0.022(3) -0.008(3)
O1 0.043(3) 0.038(3) 0.137(7) -0.009(4) 0.024(4) -0.003(3)
N4 0.031(3) 0.062(4) 0.036(3) -0.001(3) 0.006(3) 0.001(3)
N1 0.036(3) 0.042(4) 0.064(4) 0.010(3) 0.009(3) 0.006(3)
N3 0.037(4) 0.035(4) 0.080(5) 0.000(3) 0.009(3) -0.004(3)
N5 0.036(4) 0.060(4) 0.050(4) -0.006(3) -0.001(3) 0.004(3)
N2 0.035(4) 0.031(4) 0.128(8) -0.007(4) 0.012(4) -0.004(3)
C11 0.032(4) 0.048(4) 0.045(4) 0.018(3) 0.010(3) 0.002(3)
F20 0.049(3) 0.126(5) 0.067(4) 0.029(3) 0.008(3) -0.010(3)
C3 0.035(4) 0.045(4) 0.044(4) 0.011(3) 0.005(3) 0.001(3)
C10 0.036(4) 0.047(4) 0.031(4) 0.010(3) 0.004(3) -0.002(3)
C9 0.035(4) 0.043(4) 0.042(4) 0.008(3) 0.010(3) -0.001(3)
C34 0.056(5) 0.043(5) 0.041(4) -0.015(3) 0.010(4) 0.004(4)
C19 0.033(4) 0.055(5) 0.031(4) 0.002(3) 0.007(3) 0.007(3)
C4 0.045(4) 0.052(5) 0.043(4) 0.000(4) 0.007(4) -0.010(4)
C39 0.044(5) 0.053(5) 0.073(7) 0.006(4) -0.001(5) 0.004(4)
C52 0.059(5) 0.035(4) 0.066(6) -0.003(4) 0.024(4) -0.007(4)
C8 0.030(4) 0.041(4) 0.057(5) 0.012(4) 0.006(3) -0.002(3)
C1 0.041(5) 0.036(4) 0.100(7) 0.003(4) 0.019(5) -0.003(4)
C53 0.069(6) 0.044(5) 0.057(5) 0.017(4) 0.017(5) 0.003(4)
C6 0.033(4) 0.039(4) 0.051(5) 0.005(3) 0.008(3) -0.002(3)
C43 0.044(5) 0.069(6) 0.061(6) 0.031(5) 0.021(4) 0.002(4)
C54 0.079(6) 0.038(4) 0.044(5) 0.012(3) 0.023(4) 0.011(4)
C7 0.032(4) 0.040(4) 0.062(5) 0.011(4) 0.007(4) -0.006(3)
C5 0.039(4) 0.058(5) 0.047(5) 0.008(4) 0.009(4) -0.003(4)
C44 0.037(4) 0.065(6) 0.063(6) 0.034(4) 0.009(4) 0.015(4)
C42 0.036(4) 0.052(5) 0.064(6) 0.018(4) 0.020(4) 0.012(4)
C2 0.036(4) 0.041(4) 0.094(7) 0.000(4) 0.025(4) 0.000(3)
C21 0.035(4) 0.076(5) 0.074(5) -0.018(4) 0.002(4) -0.008(4)
F19 0.073(4) 0.222(9) 0.062(4) -0.001(5) 0.015(3) 0.029(5)
C12 0.030(4) 0.049(5) 0.075(6) 0.000(4) 0.012(4) -0.006(3)
C27 0.087(8) 0.058(6) 0.077(7) 0.020(5) -0.016(6) -0.014(6)
F21 0.090(5) 0.183(8) 0.094(5) 0.097(6) -0.020(4) -0.035(5)
C59 0.070(6) 0.044(5) 0.046(5) -0.001(4) -0.008(4) -0.008(4)
C37 0.083(8) 0.129(11) 0.066(7) 0.001(7) 0.012(6) 0.053(8)
C40 0.038(5) 0.056(6) 0.081(7) 0.012(5) 0.000(5) 0.003(4)
C55 0.100(9) 0.079(7) 0.047(5) 0.014(5) 0.022(6) 0.024(6)
C14 0.031(4) 0.043(5) 0.175(13) -0.020(6) 0.021(6) -0.001(4)
C33 0.062(6) 0.039(5) 0.066(6) -0.002(4) 0.008(5) 0.003(4)
C45 0.046(5) 0.113(9) 0.061(6) 0.047(6) 0.009(5) 0.001(5)
C58 0.141(11) 0.043(5) 0.080(8) -0.007(5) -0.045(7) 0.009(6)
C51 0.059(6) 0.046(5) 0.094(8) 0.003(5) 0.015(6) -0.009(4)
C46 0.135(11) 0.064(7) 0.067(7) -0.008(5) 0.058(8) -0.032(7)
C47 0.105(8) 0.043(5) 0.040(5) 0.009(4) 0.026(5) -0.014(5)
C29 0.059(6) 0.061(6) 0.057(6) 0.002(4) 0.003(5) -0.004(4)
C56 0.170(16) 0.052(7) 0.120(13) -0.004(7) -0.066(12) 0.007(8)
C60 0.101(9) 0.054(6) 0.057(6) -0.007(5) -0.018(6) -0.005(6)
C49 0.105(9) 0.052(6) 0.072(7) -0.001(5) -0.022(7) -0.014(6)
C41 0.047(5) 0.061(6) 0.085(7) 0.017(5) 0.025(5) -0.004(4)
C35 0.070(6) 0.044(5) 0.093(8) -0.015(5) 0.024(6) -0.009(5)
C38 0.062(7) 0.134(11) 0.068(7) -0.005(7) -0.009(5) 0.038(7)
C31 0.059(6) 0.069(7) 0.111(10) 0.025(7) 0.013(7) 0.026(5)
C32 0.072(6) 0.052(5) 0.052(5) 0.001(4) 0.010(5) 0.019(5)
C57 0.105(8) 0.039(5) 0.072(7) 0.004(5) -0.031(6) -0.002(5)
C18 0.048(7) 0.146(14) 0.29(3) -0.105(16) 0.036(11) -0.009(8)
C17 0.060(8) 0.129(13) 0.22(2) 0.069(14) -0.032(10) 0.004(8)
C48 0.135(11) 0.043(5) 0.045(5) 0.000(4) -0.005(6) -0.021(6)
C26 0.113(11) 0.107(11) 0.078(9) 0.035(8) -0.029(8) -0.039(9)
C28 0.089(8) 0.068(6) 0.052(6) 0.007(5) 0.016(5) -0.004(5)
C13 0.034(5) 0.047(6) 0.212(16) -0.019(7) 0.029(7) 0.000(4)
C50 0.160(15) 0.081(10) 0.095(11) -0.017(8) -0.057(10) -0.010(10)
C16 0.162(10) 0.139(10) 0.186(11) -0.008(8) 0.078(9) 0.022(8)
C30 0.070(8) 0.113(10) 0.087(9) -0.016(7) 0.037(7) -0.004(7)
F5 0.049(5) 0.48(2) 0.174(10) 0.184(13) 0.019(5) 0.013(8)
C24 0.029(5) 0.115(11) 0.197(17) -0.028(10) -0.024(7) -0.006(6)
C20 0.056(5) 0.090(7) 0.132(8) -0.037(6) -0.019(6) 0.005(5)
C22 0.099(7) 0.137(8) 0.129(8) 0.004(7) 0.019(7) -0.026(7)
C15 0.123(9) 0.125(9) 0.184(11) -0.019(8) -0.021(8) 0.015(8)
C23 0.105(7) 0.140(8) 0.136(8) -0.053(7) -0.014(7) 0.008(7)
F13 0.299(16) 0.231(14) 0.205(13) 0.103(10) 0.181(13) 0.110(11)
F15 0.120(7) 0.262(13) 0.129(8) -0.095(8) -0.005(6) 0.092(8)
C36 0.157(10) 0.187(10) 0.120(9) -0.006(8) -0.010(7) 0.051(8)
F14 0.210(8) 0.369(11) 0.119(6) -0.036(7) 0.010(6) 0.137(8)
C25 0.117(10) 0.136(11) 0.094(10) -0.011(7) -0.009(8) 0.000(8)

loop_
_atom_type_symbol
_atom_type_description
_atom_type_scat_dispersion_real
_atom_type_scat_dispersion_imag
_atom_type_scat_source
C C 0.0033 0.0016 'International Tables Vol C Tables 4.2.6.8 and 6.1.1.4'
H H 0.0000 0.0000 'International Tables Vol C Tables 4.2.6.8 and 6.1.1.4'
Cu Cu 0.3201 1.2651 'International Tables Vol C Tables 4.2.6.8 and 6.1.1.4'
Dy Dy -0.1892 4.4098 'International Tables Vol C Tables 4.2.6.8 and 6.1.1.4'
F F 0.0171 0.0103 'International Tables Vol C Tables 4.2.6.8 and 6.1.1.4'
N N 0.0061 0.0033 'International Tables Vol C Tables 4.2.6.8 and 6.1.1.4'
O O 0.0106 0.0060 'International Tables Vol C Tables 4.2.6.8 and 6.1.1.4'

loop_
_geom_angle_atom_site_label_1
_geom_angle_atom_site_label_2
_geom_angle_atom_site_label_3
_geom_angle
_geom_angle_site_symmetry_1
_geom_angle_site_symmetry_3
O2 Dy1 O3 82.47(18) . .
O2 Dy1 O18 72.12(19) . .
O2 Dy1 O14 71.4(2) . .
O2 Dy1 O16 135.4(2) . .
O13 Dy1 O2 115.92(19) . .
O13 Dy1 O3 71.31(18) . .
O13 Dy1 O18 139.06(19) . .
O13 Dy1 O14 72.9(2) . .
O13 Dy1 O16 73.4(2) . .
O18 Dy1 O3 70.24(18) . .
O15 Dy1 O2 146.3(2) . .
O15 Dy1 O3 83.6(2) . .
O15 Dy1 O13 88.1(2) . .
O15 Dy1 O18 74.26(19) . .
O15 Dy1 O14 141.5(2) . .
O15 Dy1 O16 71.9(2) . .
O15 Dy1 O17 88.9(2) . .
O14 Dy1 O3 119.3(2) . .
O14 Dy1 O18 140.3(2) . .
O14 Dy1 O16 70.6(2) . .
O16 Dy1 O3 137.3(2) . .
O16 Dy1 O18 131.15(19) . .
O17 Dy1 O2 84.0(2) . .
O17 Dy1 O3 142.8(2) . .
O17 Dy1 O13 144.9(2) . .
O17 Dy1 O18 72.7(2) . .
O17 Dy1 O14 88.4(2) . .
O17 Dy1 O16 72.4(2) . .
O9 Cu2 O9 180.0 . 3_765
O9 Cu2 O10 92.6(3) 3_765 3_765
O9 Cu2 O10 87.4(3) 3_765 .
O9 Cu2 O10 92.6(3) . .
O9 Cu2 O10 87.4(3) . 3_765
O9 Cu2 O1 92.6(2) . 3_765
O9 Cu2 O1 87.4(2) . .
O9 Cu2 O1 87.4(2) 3_765 3_765
O9 Cu2 O1 92.6(2) 3_765 .
O10 Cu2 O10 180.0 3_765 .
O10 Cu2 O1 98.3(3) 3_765 3_765
O10 Cu2 O1 98.3(3) . .
O10 Cu2 O1 81.7(3) 3_765 .
O10 Cu2 O1 81.7(3) . 3_765
O1 Cu2 O1 180.0 3_765 .
O11 Cu3 O11 180.0 . 3_665
O11 Cu3 O4 101.1(2) . .
O11 Cu3 O4 78.9(2) 3_665 .
O12 Cu3 O11 86.9(2) 3_665 3_665
O12 Cu3 O11 93.1(2) 3_665 .
O12 Cu3 O11 93.1(2) . 3_665
O12 Cu3 O11 86.9(2) . .
O12 Cu3 O12 180.0 . 3_665
O12 Cu3 O4 82.2(2) . .
O12 Cu3 O4 97.8(2) 3_665 .
O6 Cu1 O7 86.9(3) . .
O6 Cu1 O8 174.0(3) . .
O6 Cu1 O5 90.8(3) . .
O6 Cu1 N1 93.1(3) . .
O8 Cu1 O7 89.7(3) . .
O8 Cu1 O5 85.4(3) . .
O8 Cu1 N1 92.6(3) . .
O5 Cu1 O7 107.3(3) . .
O5 Cu1 N1 144.2(3) . .
N1 Cu1 O7 108.4(3) . .
N3 O2 Dy1 136.6(5) . .
N4 O3 Dy1 138.7(4) . .
C39 O9 Cu2 125.3(6) . .
C44 O11 Cu3 123.6(6) . .
C42 O12 Cu3 124.7(6) . .
C47 O13 Dy1 132.4(7) . .
C59 O18 Dy1 133.5(5) . .
C37 O10 Cu2 123.9(6) . .
C52 O15 Dy1 137.4(6) . .
C32 O7 Cu1 122.1(6) . .
C29 O6 Cu1 126.2(6) . .
C34 O8 Cu1 124.7(5) . .
C49 O14 Dy1 132.3(8) . .
N5 O4 Cu3 144.4(5) . .
C27 O5 Cu1 124.6(7) . .
C54 O16 Dy1 135.5(6) . .
C57 O17 Dy1 134.3(6) . .
N2 O1 Cu2 147.3(7) . .
O3 N4 C19 126.2(6) . .
O3 N4 C21 121.3(7) . .
C19 N4 C21 112.5(7) . .
C1 N1 Cu1 121.5(6) . .
C5 N1 Cu1 120.6(5) . .
C5 N1 C1 117.7(7) . .
O2 N3 C12 127.2(6) . .
O2 N3 C14 120.1(6) . .
C12 N3 C14 112.7(6) . .
O4 N5 C19 125.2(7) . .
O4 N5 C20 123.6(7) . .
C19 N5 C20 111.1(7) . .
O1 N2 C12 125.3(7) . .
O1 N2 C13 122.4(7) . .
C12 N2 C13 112.3(7) . .
C10 C11 H11 120.1 . .
C6 C11 H11 120.1 . .
C6 C11 C10 119.8(7) . .
C4 C3 C6 121.7(7) . .
C4 C3 C2 116.0(7) . .
C2 C3 C6 122.3(7) . .
C11 C10 C19 121.5(7) . .
C9 C10 C11 119.7(7) . .
C9 C10 C19 118.6(7) . .
C10 C9 H9 120.4 . .
C8 C9 C10 119.1(7) . .
C8 C9 H9 120.5 . .
O8 C34 C33 129.3(8) . .
O8 C34 C35 112.6(8) . .
C33 C34 C35 118.1(8) . .
N4 C19 N5 107.6(7) . .
N4 C19 C10 125.5(7) . .
N5 C19 C10 126.7(7) . .
C3 C4 H4 119.4 . .
C5 C4 C3 121.1(7) . .
C5 C4 H4 119.4 . .
O9 C39 C40 113.8(8) . .
O9 C39 C38 127.9(9) . .
C38 C39 C40 118.3(9) . .
O15 C52 C53 126.6(8) . .
O15 C52 C51 113.6(8) . .
C53 C52 C51 119.8(8) . .
C9 C8 C12 116.8(7) . .
C7 C8 C9 121.4(7) . .
C7 C8 C12 121.7(7) . .
N1 C1 H1 118.5 . .
N1 C1 C2 123.1(8) . .
C2 C1 H1 118.5 . .
C52 C53 H53 119.3 . .
C52 C53 C54 121.4(8) . .
C54 C53 H53 119.3 . .
C11 C6 C3 118.7(7) . .
C7 C6 C11 120.6(7) . .
C7 C6 C3 120.5(7) . .
C44 C43 H43 119.5 . .
C42 C43 H43 119.5 3_665 .
C42 C43 C44 121.0(7) 3_665 .
O16 C54 C53 126.9(8) . .
O16 C54 C55 112.5(9) . .
C53 C54 C55 120.6(8) . .
C8 C7 C6 119.1(7) . .
C8 C7 H7 120.4 . .
C6 C7 H7 120.4 . .
N1 C5 C4 122.1(7) . .
N1 C5 H5 119.0 . .
C4 C5 H5 119.0 . .
O11 C44 C43 127.5(9) . .
O11 C44 C45 115.4(8) . .
C43 C44 C45 117.0(7) . .
O12 C42 C43 129.1(8) . 3_665
O12 C42 C41 112.8(8) . .
C43 C42 C41 118.1(7) 3_665 .
C3 C2 H2 120.0 . .
C1 C2 C3 120.0(7) . .
C1 C2 H2 120.0 . .
N4 C21 C22 102.6(9) . .
C20 C21 N4 104.0(8) . .
C20 C21 C22 99.3(10) . .
C23 C21 N4 113.9(9) . .
C23 C21 C20 122.6(12) . .
C23 C21 C22 111.9(12) . .
N3 C12 N2 108.7(7) . .
N3 C12 C8 125.6(7) . .
N2 C12 C8 125.7(7) . .
O5 C27 C26 114.4(11) . .
O5 C27 C28 128.4(11) . .
C28 C27 C26 117.1(11) . .
O18 C59 C58 127.9(9) . .
O18 C59 C60 114.8(8) . .
C58 C59 C60 117.3(9) . .
O10 C37 C38 128.9(10) . .
O10 C37 C36 109.4(11) . .
C38 C37 C36 121.6(13) . .
F17 C40 C39 110.1(7) . .
F16 C40 F17 107.8(8) . .
F16 C40 F18 108.0(8) . .
F16 C40 C39 111.6(8) . .
F18 C40 F17 105.5(7) . .
F18 C40 C39 113.4(8) . .
F31 C55 F32 105.6(11) . .
F31 C55 C54 110.2(8) . .
F32 C55 C54 111.4(8) . .
F33 C55 F31 109.2(9) . .
F33 C55 F32 107.2(9) . .
F33 C55 C54 112.9(10) . .
N3 C14 C17 103.8(9) . .
C18 C14 N3 111.1(10) . .
C18 C14 C17 109.5(13) . .
C18 C14 C13 120.8(12) . .
C13 C14 N3 102.7(7) . .
C13 C14 C17 107.6(12) . .
C34 C33 H33 118.3 . .
C34 C33 C32 123.5(8) . .
C32 C33 H33 118.2 . .
F20 C45 C44 113.4(7) . .
F20 C45 F19 107.6(11) . .
F20 C45 F21 107.9(8) . .
F19 C45 C44 109.2(8) . .
F21 C45 C44 113.3(10) . .
F21 C45 F19 104.9(9) . .
C59 C58 H58 120.1 . .
C57 C58 C59 119.8(10) . .
C57 C58 H58 120.1 . .
F35 C51 F36 105.2(10) . .
F35 C51 C52 111.9(8) . .
F36 C51 C52 110.6(8) . .
F34 C51 F35 109.3(8) . .
F34 C51 F36 104.8(8) . .
F34 C51 C52 114.4(9) . .
F27 C46 C47 111.1(8) . .
F25 C46 F27 105.0(11) . .
F25 C46 C47 111.8(9) . .
F26 C46 F27 105.2(10) . .
F26 C46 F25 108.2(8) . .
F26 C46 C47 115.0(12) . .
O13 C47 C46 113.9(10) . .
O13 C47 C48 126.8(10) . .
C48 C47 C46 119.3(10) . .
O6 C29 C28 128.3(9) . .
O6 C29 C30 114.2(9) . .
C28 C29 C30 117.5(10) . .
F38 C56 C57 108.8(12) . .
F37 C56 F38 109.2(13) . .
F37 C56 C57 110.2(15) . .
F39 C56 F38 106.5(18) . .
F39 C56 F37 108.1(15) . .
F39 C56 C57 114.0(12) . .
F41 C60 F40 103.0(12) . .
F41 C60 C59 116.4(9) . .
F42 C60 F41 107.9(13) . .
F42 C60 F40 101.3(13) . .
F42 C60 C59 113.3(10) . .
F40 C60 C59 113.4(11) . .
O14 C49 C48 128.4(10) . .
O14 C49 C50 113.6(13) . .
C48 C49 C50 118.0(12) . .
F23 C41 C42 112.7(9) . .
F22 C41 F23 104.5(9) . .
F22 C41 C42 110.2(8) . .
F24 C41 F23 107.4(8) . .
F24 C41 F22 109.4(12) . .
F24 C41 C42 112.3(8) . .
F10 C35 F11 114.0(11) . .
F10 C35 F12 100.6(10) . .
F10 C35 C34 117.2(8) . .
F11 C35 F12 96.2(10) . .
F11 C35 C34 115.1(8) . .
F12 C35 C34 110.2(10) . .
C39 C38 C37 121.5(11) . .
C39 C38 H38 119.3 . .
C37 C38 H38 119.3 . .
F9 C31 F8 102.3(12) . .
F9 C31 C32 113.1(11) . .
F8 C31 C32 114.6(9) . .
F7 C31 F9 111.8(12) . .
F7 C31 F8 102.1(11) . .
F7 C31 C32 112.1(11) . .
O7 C32 C33 128.0(8) . .
O7 C32 C31 114.5(9) . .
C33 C32 C31 117.6(9) . .
O17 C57 C58 129.5(9) . .
O17 C57 C56 113.4(9) . .
C58 C57 C56 117.1(10) . .
C14 C18 H18A 109.4 . .
C14 C18 H18B 109.4 . .
C14 C18 H18C 109.6 . .
H18A C18 H18B 109.5 . .
H18A C18 H18C 109.5 . .
H18B C18 H18C 109.5 . .
C14 C17 H17A 110.0 . .
C14 C17 H17B 110.3 . .
C14 C17 H17C 110.2 . .
H17A C17 H17B 108.7 . .
H17A C17 H17C 108.8 . .
H17B C17 H17C 108.8 . .
C47 C48 H48 119.1 . .
C49 C48 C47 121.9(10) . .
C49 C48 H48 119.1 . .
F2 C26 C27 110.5(10) . .
F1 C26 F2 105.7(12) . .
F1 C26 C27 109.1(14) . .
F3 C26 F2 105.7(16) . .
F3 C26 F1 111.3(13) . .
F3 C26 C27 114.2(12) . .
C27 C28 H28 119.4 . .
C29 C28 C27 121.3(10) . .
C29 C28 H28 119.3 . .
N2 C13 C14 103.3(7) . .
N2 C13 C15 109.2(12) . .
C14 C13 C15 118.8(13) . .
C16 C13 N2 107.8(12) . .
C16 C13 C14 119.1(15) . .
C16 C13 C15 98.2(13) . .
F30 C50 F29 105.9(17) . .
F30 C50 C49 110.3(11) . .
F28 C50 F30 111.2(14) . .
F28 C50 F29 107.3(14) . .
F28 C50 C49 112.7(16) . .
F29 C50 C49 109.1(12) . .
C13 C16 H16A 109.4 . .
C13 C16 H16B 109.5 . .
C13 C16 H16C 109.5 . .
H16A C16 H16B 109.5 . .
H16A C16 H16C 109.5 . .
H16B C16 H16C 109.5 . .
F4 C30 F6 100.5(11) . .
F4 C30 C29 114.5(11) . .
F6 C30 C29 110.6(10) . .
F5 C30 F4 111.2(12) . .
F5 C30 F6 105.7(14) . .
F5 C30 C29 113.3(11) . .
H24A C24 H24B 109.5 . .
H24A C24 H24C 109.5 . .
H24B C24 H24C 109.5 . .
C20 C24 H24A 109.4 . .
C20 C24 H24B 109.5 . .
C20 C24 H24C 109.5 . .
N5 C20 C25 96.1(9) . .
C21 C20 N5 103.8(8) . .
C21 C20 C25 101.2(9) . .
C24 C20 N5 117.1(10) . .
C24 C20 C21 134.9(12) . .
C24 C20 C25 93.1(12) . .
C21 C22 H22A 109.5 . .
C21 C22 H22B 109.5 . .
C21 C22 H22C 109.4 . .
H22A C22 H22B 109.5 . .
H22A C22 H22C 109.5 . .
H22B C22 H22C 109.5 . .
C13 C15 H15A 109.6 . .
C13 C15 H15B 109.6 . .
C13 C15 H15C 109.2 . .
H15A C15 H15B 109.5 . .
H15A C15 H15C 109.5 . .
H15B C15 H15C 109.5 . .
C21 C23 H23A 109.4 . .
C21 C23 H23B 109.5 . .
C21 C23 H23C 109.5 . .
H23A C23 H23B 109.5 . .
H23A C23 H23C 109.5 . .
H23B C23 H23C 109.5 . .
F13 C36 C37 106.1(18) . .
F15 C36 C37 112.0(19) . .
F15 C36 F13 112(2) . .
F15 C36 F14 105(2) . .
F14 C36 C37 106.4(17) . .
F14 C36 F13 115(2) . .
C20 C25 H25A 109.4 . .
C20 C25 H25B 109.3 . .
C20 C25 H25C 109.7 . .
H25A C25 H25B 109.5 . .
H25A C25 H25C 109.5 . .
H25B C25 H25C 109.5 . .

loop_
_geom_bond_atom_site_label_1
_geom_bond_atom_site_label_2
_geom_bond_distance
_geom_bond_site_symmetry_2
Dy1 O2 2.367(5) .
Dy1 O3 2.385(5) .
Dy1 O13 2.347(6) .
Dy1 O18 2.374(5) .
Dy1 O15 2.298(5) .
Dy1 O14 2.368(6) .
Dy1 O16 2.374(5) .
Dy1 O17 2.306(6) .
Cu2 O9 1.932(6) 3_765
Cu2 O9 1.932(6) .
Cu2 O10 1.938(6) 3_765
Cu2 O10 1.938(6) .
Cu2 O1 2.388(6) 3_765
Cu2 O1 2.388(6) .
Cu3 O11 1.939(6) .
Cu3 O11 1.939(6) 3_665
Cu3 O12 1.922(6) .
Cu3 O12 1.922(6) 3_665
Cu3 O4 2.604(6) .
Cu1 O7 2.129(6) .
Cu1 O6 1.935(6) .
Cu1 O8 1.943(6) .
Cu1 O5 1.995(7) .
Cu1 N1 2.038(7) .
F17 C40 1.347(10) .
F35 C51 1.316(12) .
F16 C40 1.299(11) .
F31 C55 1.321(12) .
F32 C55 1.327(13) .
F36 C51 1.331(12) .
F27 C46 1.350(15) .
F25 C46 1.343(12) .
F23 C41 1.312(11) .
F18 C40 1.329(12) .
F2 C26 1.315(14) .
F1 C26 1.314(18) .
F26 C46 1.321(12) .
F41 C60 1.254(12) .
F22 C41 1.291(12) .
F24 C41 1.285(11) .
F10 C35 1.238(12) .
F30 C50 1.300(17) .
F11 C35 1.266(12) .
F34 C51 1.315(11) .
F33 C55 1.322(12) .
F38 C56 1.34(2) .
F28 C50 1.295(19) .
F9 C31 1.262(16) .
F8 C31 1.320(13) .
F3 C26 1.293(17) .
F4 C30 1.303(13) .
F6 C30 1.345(16) .
F37 C56 1.32(2) .
F39 C56 1.287(15) .
F7 C31 1.251(14) .
F42 C60 1.238(14) .
F40 C60 1.257(15) .
F12 C35 1.374(14) .
F29 C50 1.32(2) .
O2 N3 1.304(8) .
O3 N4 1.293(8) .
O9 C39 1.258(11) .
O11 C44 1.269(9) .
O12 C42 1.258(9) .
O13 C47 1.276(10) .
O18 C59 1.237(10) .
O10 C37 1.257(13) .
O15 C52 1.265(9) .
O7 C32 1.233(11) .
O6 C29 1.252(11) .
O8 C34 1.270(10) .
O14 C49 1.225(13) .
O4 N5 1.268(9) .
O5 C27 1.242(13) .
O16 C54 1.233(10) .
O17 C57 1.239(11) .
O1 N2 1.259(9) .
N4 C19 1.341(10) .
N4 C21 1.498(10) .
N1 C1 1.345(10) .
N1 C5 1.334(10) .
N3 C12 1.337(10) .
N3 C14 1.510(10) .
N5 C19 1.361(10) .
N5 C20 1.510(13) .
N2 C12 1.354(10) .
N2 C13 1.501(11) .
C11 H11 0.9300 .
C11 C10 1.405(11) .
C11 C6 1.394(11) .
F20 C45 1.303(11) .
C3 C4 1.391(11) .
C3 C6 1.496(11) .
C3 C2 1.392(11) .
C10 C9 1.401(10) .
C10 C19 1.453(10) .
C9 H9 0.9300 .
C9 C8 1.393(11) .
C34 C33 1.356(12) .
C34 C35 1.502(13) .
C4 H4 0.9300 .
C4 C5 1.372(11) .
C39 C40 1.525(12) .
C39 C38 1.366(14) .
C52 C53 1.374(13) .
C52 C51 1.500(13) .
C8 C7 1.389(11) .
C8 C12 1.483(11) .
C1 H1 0.9300 .
C1 C2 1.370(12) .
C53 H53 0.9300 .
C53 C54 1.401(13) .
C6 C7 1.391(10) .
C43 H43 0.9300 .
C43 C44 1.411(13) .
C43 C42 1.362(13) 3_665
C54 C55 1.551(13) .
C7 H7 0.9300 .
C5 H5 0.9300 .
C44 C45 1.509(14) .
C42 C43 1.362(13) 3_665
C42 C41 1.557(13) .
C2 H2 0.9300 .
C21 C20 1.446(16) .
C21 C22 1.592(17) .
C21 C23 1.422(16) .
F19 C45 1.341(14) .
C27 C26 1.552(17) .
C27 C28 1.388(15) .
F21 C45 1.319(11) .
C59 C58 1.391(13) .
C59 C60 1.520(13) .
C37 C38 1.385(15) .
C37 C36 1.58(2) .
C14 C18 1.478(19) .
C14 C17 1.57(2) .
C14 C13 1.506(13) .
C33 H33 0.9300 .
C33 C32 1.389(13) .
C58 H58 0.9300 .
C58 C57 1.384(14) .
C46 C47 1.490(16) .
C47 C48 1.394(15) .
C29 C28 1.372(14) .
C29 C30 1.512(15) .
C56 C57 1.570(17) .
C49 C48 1.386(17) .
C49 C50 1.569(18) .
C38 H38 0.9300 .
C31 C32 1.526(13) .
C18 H18A 0.9600 .
C18 H18B 0.9600 .
C18 H18C 0.9600 .
C17 H17A 0.9673 .
C17 H17B 0.9675 .
C17 H17C 0.9675 .
C48 H48 0.9300 .
C28 H28 0.9300 .
C13 C16 1.37(2) .
C13 C15 1.53(2) .
C16 H16A 0.9600 .
C16 H16B 0.9600 .
C16 H16C 0.9600 .
C30 F5 1.235(16) .
C24 H24A 0.9600 .
C24 H24B 0.9600 .
C24 H24C 0.9600 .
C24 C20 1.354(15) .
C20 C25 1.82(2) .
C22 H22A 0.9600 .
C22 H22B 0.9600 .
C22 H22C 0.9600 .
C15 H15A 0.9600 .
C15 H15B 0.9600 .
C15 H15C 0.9600 .
C23 H23A 0.9600 .
C23 H23B 0.9600 .
C23 H23C 0.9600 .
F13 C36 1.38(3) .
F15 C36 1.26(2) .
C36 F14 1.30(2) .
C25 H25A 0.9600 .
C25 H25B 0.9600 .
C25 H25C 0.9600 .

loop_
_geom_torsion_atom_site_label_1
_geom_torsion_atom_site_label_2
_geom_torsion_atom_site_label_3
_geom_torsion_atom_site_label_4
_geom_torsion
_geom_torsion_site_symmetry_1
_geom_torsion_site_symmetry_4
Dy1 O2 N3 C12 -65.5(12) . .
Dy1 O2 N3 C14 114.7(9) . .
Dy1 O3 N4 C19 67.4(10) . .
Dy1 O3 N4 C21 -111.5(8) . .
Dy1 O13 C47 C46 -164.1(6) . .
Dy1 O13 C47 C48 15.1(12) . .
Dy1 O18 C59 C58 -7.9(16) . .
Dy1 O18 C59 C60 169.4(6) . .
Dy1 O15 C52 C53 7.2(14) . .
Dy1 O15 C52 C51 -172.6(6) . .
Dy1 O14 C49 C48 -17.8(17) . .
Dy1 O14 C49 C50 162.6(8) . .
Dy1 O16 C54 C53 -0.1(15) . .
Dy1 O16 C54 C55 -179.2(6) . .
Dy1 O17 C57 C58 11(2) . .
Dy1 O17 C57 C56 -171.2(10) . .
Cu2 O9 C39 C40 -179.7(5) . .
Cu2 O9 C39 C38 0.8(15) . .
Cu2 O10 C37 C38 0(2) . .
Cu2 O10 C37 C36 177.4(12) . .
Cu2 O1 N2 C12 -118.6(10) . .
Cu2 O1 N2 C13 64.9(17) . .
Cu3 O11 C44 C43 11.6(13) . .
Cu3 O11 C44 C45 -166.7(6) . .
Cu3 O12 C42 C43 0.8(12) . 3_665
Cu3 O12 C42 C41 179.0(5) . .
Cu3 O4 N5 C19 -124.7(8) . .
Cu3 O4 N5 C20 59.7(14) . .
Cu1 O7 C32 C33 4.0(14) . .
Cu1 O7 C32 C31 -177.9(7) . .
Cu1 O6 C29 C28 -6.2(15) . .
Cu1 O6 C29 C30 172.5(8) . .
Cu1 O8 C34 C33 -13.5(13) . .
Cu1 O8 C34 C35 168.1(6) . .
Cu1 O5 C27 C26 178.4(8) . .
Cu1 O5 C27 C28 -2.4(16) . .
Cu1 N1 C1 C2 173.8(7) . .
Cu1 N1 C5 C4 -173.7(6) . .
F27 C46 C47 O13 -58.6(11) . .
F27 C46 C47 C48 122.2(10) . .
F25 C46 C47 O13 58.3(12) . .
F25 C46 C47 C48 -121.0(10) . .
F26 C46 C47 O13 -177.9(8) . .
F26 C46 C47 C48 2.8(13) . .
F38 C56 C57 O17 -68.1(18) . .
F38 C56 C57 C58 110.3(14) . .
F9 C31 C32 O7 -47.6(15) . .
F9 C31 C32 C33 130.7(12) . .
F8 C31 C32 O7 -164.4(11) . .
F8 C31 C32 C33 14.0(17) . .
F37 C56 C57 O17 51.6(16) . .
F37 C56 C57 C58 -130.0(13) . .
F39 C56 C57 O17 173.3(17) . .
F39 C56 C57 C58 -8(3) . .
F7 C31 C32 O7 79.8(14) . .
F7 C31 C32 C33 -101.8(13) . .
O2 N3 C12 N2 -178.9(8) . .
O2 N3 C12 C8 2.2(15) . .
O2 N3 C14 C18 45.1(15) . .
O2 N3 C14 C17 -72.5(12) . .
O2 N3 C14 C13 175.6(10) . .
O3 N4 C19 N5 -179.5(6) . .
O3 N4 C19 C10 -4.0(11) . .
O3 N4 C21 C20 -173.9(8) . .
O3 N4 C21 C22 83.0(10) . .
O3 N4 C21 C23 -38.1(14) . .
O9 C39 C40 F17 -62.1(11) . .
O9 C39 C40 F16 57.6(11) . .
O9 C39 C40 F18 179.9(8) . .
O9 C39 C38 C37 -1(2) . .
O11 C44 C45 F20 -17.0(13) . .
O11 C44 C45 F19 103.0(9) . .
O11 C44 C45 F21 -140.4(8) . .
O12 C42 C41 F23 171.3(8) . .
O12 C42 C41 F22 -72.4(12) . .
O12 C42 C41 F24 49.8(11) . .
O13 C47 C48 C49 4.1(15) . .
O18 C59 C58 C57 -6(2) . .
O18 C59 C60 F41 -168.3(12) . .
O18 C59 C60 F42 65.6(16) . .
O18 C59 C60 F40 -49.1(16) . .
O10 C37 C38 C39 0(2) . .
O10 C37 C36 F13 -68.4(19) . .
O10 C37 C36 F15 54(2) . .
O10 C37 C36 F14 168.6(18) . .
O15 C52 C53 C54 -1.7(14) . .
O15 C52 C51 F35 -53.2(11) . .
O15 C52 C51 F36 63.7(11) . .
O15 C52 C51 F34 -178.2(8) . .
O6 C29 C28 C27 1.7(17) . .
O6 C29 C30 F4 -177.3(11) . .
O6 C29 C30 F6 70.1(14) . .
O6 C29 C30 F5 -48.4(17) . .
O8 C34 C33 C32 -2.0(15) . .
O8 C34 C35 F10 -3.0(14) . .
O8 C34 C35 F11 -141.3(11) . .
O8 C34 C35 F12 111.2(10) . .
O14 C49 C48 C47 -2.7(18) . .
O14 C49 C50 F30 -52.9(19) . .
O14 C49 C50 F28 -177.9(13) . .
O14 C49 C50 F29 63.0(15) . .
O4 N5 C19 N4 177.8(7) . .
O4 N5 C19 C10 2.3(12) . .
O4 N5 C20 C21 -173.5(8) . .
O4 N5 C20 C24 -13.3(19) . .
O4 N5 C20 C25 83.3(10) . .
O5 C27 C26 F2 58.9(17) . .
O5 C27 C26 F1 -57.0(14) . .
O5 C27 C26 F3 177.8(14) . .
O5 C27 C28 C29 3.0(18) . .
O16 C54 C55 F31 60.4(12) . .
O16 C54 C55 F32 -56.5(11) . .
O16 C54 C55 F33 -177.2(8) . .
O1 N2 C12 N3 -173.8(10) . .
O1 N2 C12 C8 5.2(17) . .
O1 N2 C13 C14 171.4(11) . .
O1 N2 C13 C16 -61.7(18) . .
O1 N2 C13 C15 44.0(17) . .
N4 C21 C20 N5 -9.6(12) . .
N4 C21 C20 C24 -164.5(17) . .
N4 C21 C20 C25 89.6(9) . .
N1 C1 C2 C3 -0.9(15) . .
N3 C14 C13 N2 5.4(14) . .
N3 C14 C13 C16 -114.0(14) . .
N3 C14 C13 C15 126.4(12) . .
C11 C10 C9 C8 6.1(10) . .
C11 C10 C19 N4 -147.5(7) . .
C11 C10 C19 N5 27.3(11) . .
C11 C6 C7 C8 1.7(11) . .
C3 C4 C5 N1 0.5(13) . .
C3 C6 C7 C8 178.2(7) . .
C10 C11 C6 C3 -177.2(6) . .
C10 C11 C6 C7 -0.6(11) . .
C10 C9 C8 C7 -5.1(11) . .
C10 C9 C8 C12 171.0(7) . .
C9 C10 C19 N4 27.5(10) . .
C9 C10 C19 N5 -157.8(7) . .
C9 C8 C7 C6 1.2(11) . .
C9 C8 C12 N3 -27.3(13) . .
C9 C8 C12 N2 153.9(9) . .
C34 C33 C32 O7 6.6(16) . .
C34 C33 C32 C31 -171.5(10) . .
C19 N4 C21 C20 7.0(11) . .
C19 N4 C21 C22 -96.1(10) . .
C19 N4 C21 C23 142.8(11) . .
C19 N5 C20 C21 10.3(13) . .
C19 N5 C20 C24 170.6(13) . .
C19 N5 C20 C25 -92.8(9) . .
C19 C10 C9 C8 -169.0(7) . .
C4 C3 C6 C11 29.0(11) . .
C4 C3 C6 C7 -147.6(8) . .
C4 C3 C2 C1 2.4(13) . .
C52 C53 C54 O16 -1.7(14) . .
C52 C53 C54 C55 177.4(8) . .
C1 N1 C5 C4 1.1(12) . .
C53 C52 C51 F35 127.0(10) . .
C53 C52 C51 F36 -116.1(10) . .
C53 C52 C51 F34 2.0(13) . .
C53 C54 C55 F31 -118.8(10) . .
C53 C54 C55 F32 124.4(10) . .
C53 C54 C55 F33 3.7(13) . .
C6 C11 C10 C9 -3.3(10) . .
C6 C11 C10 C19 171.6(7) . .
C6 C3 C4 C5 178.4(7) . .
C6 C3 C2 C1 -178.2(8) . .
C43 C44 C45 F20 164.5(9) . .
C43 C44 C45 F19 -75.5(11) . .
C43 C44 C45 F21 41.1(12) . .
C43 C42 C41 F23 -10.3(12) 3_665 .
C43 C42 C41 F22 106.1(12) 3_665 .
C43 C42 C41 F24 -131.7(10) 3_665 .
C7 C8 C12 N3 148.8(9) . .
C7 C8 C12 N2 -30.0(14) . .
C5 N1 C1 C2 -1.0(13) . .
C42 C43 C44 O11 -4.3(15) 3_665 .
C42 C43 C44 C45 174.0(9) 3_665 .
C2 C3 C4 C5 -2.3(12) . .
C2 C3 C6 C11 -150.4(8) . .
C2 C3 C6 C7 33.0(11) . .
C21 N4 C19 N5 -0.5(9) . .
C21 N4 C19 C10 175.1(7) . .
C12 N3 C14 C18 -134.7(12) . .
C12 N3 C14 C17 107.7(11) . .
C12 N3 C14 C13 -4.3(14) . .
C12 N2 C13 C14 -5.5(15) . .
C12 N2 C13 C16 121.4(14) . .
C12 N2 C13 C15 -132.9(12) . .
C12 C8 C7 C6 -174.7(7) . .
C59 C58 C57 O17 5(2) . .
C59 C58 C57 C56 -173.5(14) . .
C40 C39 C38 C37 -179.9(12) . .
C14 N3 C12 N2 0.9(12) . .
C14 N3 C12 C8 -178.0(10) . .
C33 C34 C35 F10 178.4(11) . .
C33 C34 C35 F11 40.1(15) . .
C33 C34 C35 F12 -67.4(11) . .
C58 C59 C60 F41 9.2(18) . .
C58 C59 C60 F42 -116.8(15) . .
C58 C59 C60 F40 128.4(15) . .
C51 C52 C53 C54 178.1(8) . .
C46 C47 C48 C49 -176.8(9) . .
C60 C59 C58 C57 177.1(12) . .
C35 C34 C33 C32 176.4(9) . .
C38 C39 C40 F17 117.4(11) . .
C38 C39 C40 F16 -122.9(11) . .
C38 C39 C40 F18 -0.6(13) . .
C38 C37 C36 F13 108.9(19) . .
C38 C37 C36 F15 -128.7(18) . .
C38 C37 C36 F14 -14(3) . .
C18 C14 C13 N2 129.6(14) . .
C18 C14 C13 C16 10(2) . .
C18 C14 C13 C15 -109.3(18) . .
C17 C14 C13 N2 -103.7(12) . .
C17 C14 C13 C16 136.9(15) . .
C17 C14 C13 C15 17.4(16) . .
C48 C49 C50 F30 127.5(15) . .
C48 C49 C50 F28 2(2) . .
C48 C49 C50 F29 -116.6(15) . .
C26 C27 C28 C29 -177.8(11) . .
C28 C27 C26 F2 -120.4(13) . .
C28 C27 C26 F1 123.7(12) . .
C28 C27 C26 F3 -1(2) . .
C28 C29 C30 F4 1.5(17) . .
C28 C29 C30 F6 -111.1(12) . .
C28 C29 C30 F5 130.5(14) . .
C13 N2 C12 N3 3.0(13) . .
C13 N2 C12 C8 -178.0(10) . .
C50 C49 C48 C47 176.9(10) . .
C30 C29 C28 C27 -176.9(11) . .
C20 N5 C19 N4 -6.1(10) . .
C20 N5 C19 C10 178.4(9) . .
C22 C21 C20 N5 96.0(10) . .
C22 C21 C20 C24 -59(2) . .
C22 C21 C20 C25 -164.9(9) . .
C23 C21 C20 N5 -140.5(12) . .
C23 C21 C20 C24 65(2) . .
C23 C21 C20 C25 -41.4(15) . .
C36 C37 C38 C39 -176.9(16) . .
